data_4060321
loop_
_publ_author_name
'Jean-Yves Salaun'

_journal_name_full Organometallics
_journal_year 2005
_chemical_formula_sum 'C9 H6 Fe O8'
_chemical_formula_weight 297.99
_space_group_IT_number 2
_space_group_name_Hall '-P 1'
_space_group_name_H-M_alt 'P -1'
_symmetry_cell_setting triclinic
_symmetry_space_group_name_Hall '-P 1'
_symmetry_space_group_name_H-M 'P -1'
_cell_angle_alpha 87.08(1)
_cell_angle_beta 89.52(1)
_cell_angle_gamma 68.99(1)
_cell_formula_units_Z 2
_cell_length_a 6.3286(7)
_cell_length_b 8.776(1)
_cell_length_c 10.946(1)
_cell_measurement_temperature 100
_cell_volume 566.7(2)
_diffrn_ambient_temperature 100
_exptl_crystal_density_diffrn 1.75
_cod_depositor_comments
;
The following automatic conversions were performed:

'_atom_site_adp_type' tag value 'Uij' was replaced with 'Uani' value
18 times.

Automatic conversion script
Id: cif_fix_values 1646 2011-03-28 12:23:43Z adriana 
;
_cod_original_formula_sum 'C9 H6 O8 Fe'
_cod_database_code 4060321

loop_
_symmetry_equiv_pos_as_xyz
x,y,z
-x,-y,-z

loop_
_atom_site_label
_atom_site_fract_x
_atom_site_fract_y
_atom_site_fract_z
_atom_site_U_iso_or_equiv
_atom_site_adp_type
_atom_site_calc_flag
_atom_site_calc_attached_atom
_atom_site_type_symbol
FE -0.15022(5) 0.27777(3) 0.17831(3) 0.01221(9) Uani ? ? Fe
C1 0.0039(3) 0.2805(2) 0.0368(2) 0.0155(8) Uani ? ? C
O1 0.1019(2) 0.2853(2) -0.0488(1) 0.0233(7) Uani ? ? O
C2 -0.3719(3) 0.4801(2) 0.1442(2) 0.0151(8) Uani ? ? C
O2 -0.5086(2) 0.6024(2) 0.1229(1) 0.0198(6) Uani ? ? O
C3 -0.3174(3) 0.1661(2) 0.1121(2) 0.0136(8) Uani ? ? C
O3 -0.4127(2) 0.0955(2) 0.0711(1) 0.0231(6) Uani ? ? O
C4 -0.2584(3) 0.2685(2) 0.3333(2) 0.0159(8) Uani ? ? C
O4 -0.3381(2) 0.2710(2) 0.4258(1) 0.0239(7) Uani ? ? O
C5 0.0948(3) 0.0576(2) 0.2167(2) 0.0137(8) Uani ? ? C
O5 0.1264(2) -0.0612(2) 0.1586(1) 0.0216(7) Uani ? ? O
C6 0.2451(3) 0.0304(2) 0.3343(2) 0.0166(8) Uani ? ? C
O6 0.1637(3) 0.0994(2) 0.4244(1) 0.0273(8) Uani ? ? O
C7 0.0500(3) 0.3847(2) 0.2476(2) 0.0152(8) Uani ? ? C
O7 0.2508(2) 0.3466(2) 0.2318(2) 0.0257(7) Uani ? ? O
C8 0.0700(3) 0.5985(2) 0.3664(2) 0.0233(9) Uani ? ? C
O8 -0.0646(2) 0.5125(2) 0.3157(1) 0.0176(6) Uani ? ? O
C9 0.4787(3) -0.0956(3) 0.3297(2) 0.0206(9) Uani ? ? C
H01 0.124(3) 0.649(3) 0.297(2) 0.020(6) Uiso ? ? H
H02 0.192(4) 0.523(3) 0.418(2) 0.042(8) Uiso ? ? H
H03 -0.030(4) 0.681(3) 0.416(2) 0.035(7) Uiso ? ? H
H04 0.469(4) -0.202(3) 0.343(3) 0.054(9) Uiso ? ? H
H05 0.535(4) -0.098(3) 0.249(2) 0.040(8) Uiso ? ? H
H06 0.566(4) -0.079(3) 0.396(3) 0.052(9) Uiso ? ? H

loop_
_atom_site_aniso_label
_atom_site_aniso_U_11
_atom_site_aniso_U_22
_atom_site_aniso_U_33
_atom_site_aniso_U_12
_atom_site_aniso_U_13
_atom_site_aniso_U_23
_atom_site_aniso_type_symbol
FE 0.01155(9) 0.01144(9) 0.0138(1) -0.00409(7) -0.00088(9) -0.00185(8) Fe
C1 0.0154(7) 0.0122(7) 0.0197(9) -0.0053(5) -0.0031(7) -0.0015(7) C
O1 0.0260(6) 0.0261(6) 0.0185(7) -0.0118(5) 0.0043(6) 0.0004(6) O
C2 0.0150(7) 0.0150(7) 0.0153(9) -0.0078(5) -0.0005(7) -0.0030(7) C
O2 0.0188(6) 0.0153(6) 0.0270(8) -0.0013(5) -0.0026(6) -0.0011(6) O
C3 0.0121(7) 0.0141(8) 0.0146(9) -0.0019(6) 0.0017(7) 0.0006(7) C
O3 0.0220(6) 0.0228(6) 0.0246(7) -0.0115(4) -0.0012(6) -0.0077(5) O
C4 0.0144(7) 0.0138(7) 0.020(1) -0.0051(5) -0.0036(7) -0.0003(7) C
O4 0.0254(6) 0.0308(7) 0.0176(7) -0.0106(5) 0.0020(6) 0.0008(6) O
C5 0.0132(7) 0.0136(7) 0.0144(9) -0.0042(5) 0.0017(7) -0.0014(7) C
O5 0.0255(7) 0.0153(6) 0.0258(7) -0.0020(5) -0.0057(6) -0.0059(6) O
C6 0.0188(8) 0.0120(7) 0.0204(9) -0.0034(6) -0.0019(8) -0.0007(7) C
O6 0.0326(8) 0.0307(8) 0.0204(7) 0.0030(6) -0.0085(6) -0.0079(6) O
C7 0.0159(7) 0.0135(7) 0.0162(9) -0.0049(6) -0.0003(7) -0.0029(7) C
O7 0.0137(6) 0.0305(6) 0.0405(9) -0.0091(4) 0.0041(6) -0.0180(6) O
C8 0.0230(8) 0.0210(8) 0.026(1) -0.0112(6) -0.0013(8) -0.0092(8) C
O8 0.0160(5) 0.0161(5) 0.0212(7) -0.0070(4) 0.0009(5) -0.0075(5) O
C9 0.0177(9) 0.0233(9) 0.021(1) 0.0002(7) -0.0026(8) -0.0012(8) C

loop_
_geom_bond_atom_site_label_1
_geom_bond_atom_site_label_2
_geom_bond_distance
_geom_bond_site_symmetry_1
_geom_bond_site_symmetry_2
_geom_bond_publ_flag
FE C1 1.827(2) . . ?
FE C2 1.848(2) . . ?
FE C3 1.853(2) . . ?
FE C4 1.833(2) . . ?
FE C5 2.023(2) . . ?
FE C7 2.001(2) . . ?
C1 O1 1.127(3) . . ?
C2 O2 1.126(2) . . ?
C3 O3 1.119(3) . . ?
C4 O4 1.125(3) . . ?
C5 O5 1.203(2) . . ?
C5 C6 1.563(3) . . ?
C6 O6 1.197(3) . . ?
C6 C9 1.497(2) . . ?
C6 H04 2.02(2) . . ?
C6 H05 2.03(2) . . ?
C6 H06 2.01(2) . . ?
C7 O7 1.206(2) . . ?
C7 O8 1.353(2) . . ?
C8 O8 1.455(3) . . ?
C8 H01 0.98(2) . . ?
C8 H02 0.98(2) . . ?
C8 H03 0.96(2) . . ?
O8 H01 1.97(3) . . ?
O8 H02 2.01(3) . . ?
O8 H03 1.96(3) . . ?
C9 H04 0.96(3) . . ?
C9 H05 0.95(3) . . ?
C9 H06 0.96(3) . . ?
H01 H02 1.64(3) . . ?
H01 H03 1.60(3) . . ?
H02 H03 1.58(3) . . ?
H04 H05 1.49(4) . . ?
H04 H06 1.56(5) . . ?
H05 H06 1.65(4) . . ?
